data_4509790
loop_
_publ_author_name
'Zhang, Zuolun'
'Zhang, Yu'
'Yao, Dandan'
'Bi, Hai'
'Javed, Iqbal'
'Fan, Yan'
'Zhang, Hongyu'
'Wang, Yue'

_publ_section_title
;
 Anthracene-Arrangement-Dependent Emissions of Crystals of
 9-Anthrylpyrazole Derivatives
;
_journal_issue 12
_journal_name_full 'Crystal Growth &amp; Design'
_journal_page_first 5069
_journal_paper_doi 10.1021/cg9008569
_journal_volume 9
_journal_year 2009
_chemical_formula_sum 'C42 H30 N4'
_chemical_formula_weight 590.70
_chemical_name_systematic
; 
 ? 
;
_space_group_IT_number 2
_symmetry_cell_setting triclinic
_symmetry_space_group_name_Hall '-P 1'
_symmetry_space_group_name_H-M 'P -1'
_atom_sites_solution_hydrogens geom
_atom_sites_solution_primary direct
_atom_sites_solution_secondary difmap
_audit_creation_method SHELXL-97
_cell_angle_alpha 107.44(3)
_cell_angle_beta 95.75(3)
_cell_angle_gamma 92.30(3)
_cell_formula_units_Z 2
_cell_length_a 8.5299(17)
_cell_length_b 12.081(2)
_cell_length_c 17.033(3)
_cell_measurement_reflns_used 9598
_cell_measurement_temperature 293(2)
_cell_measurement_theta_max 27.495
_cell_measurement_theta_min 3.015
_cell_volume 1661.6(6)
_computing_cell_refinement PROCESS-AUTO
_computing_data_collection PROCESS-AUTO
_computing_data_reduction PROCESS-AUTO
_computing_molecular_graphics 'SHELXL-97 (Sheldrick, 1997)'
_computing_publication_material 'SHELXL-97 (Sheldrick, 1997)'
_computing_structure_refinement 'SHELXL-97 (Sheldrick, 1997)'
_computing_structure_solution 'SHELXS-97 (Sheldrick, 1990)'
_diffrn_ambient_temperature 293(2)
_diffrn_detector_area_resol_mean none
_diffrn_measured_fraction_theta_full 0.976
_diffrn_measured_fraction_theta_max 0.976
_diffrn_measurement_device_type 'Omega scan'
_diffrn_measurement_method 10.0
_diffrn_radiation_monochromator graphite
_diffrn_radiation_source 'fine-focus sealed tube'
_diffrn_radiation_type MoK\a
_diffrn_radiation_wavelength 0.71073
_diffrn_reflns_av_R_equivalents 0.0247
_diffrn_reflns_av_sigmaI/netI 0.0379
_diffrn_reflns_limit_h_max 10
_diffrn_reflns_limit_h_min -11
_diffrn_reflns_limit_k_max 15
_diffrn_reflns_limit_k_min -15
_diffrn_reflns_limit_l_max 22
_diffrn_reflns_limit_l_min -22
_diffrn_reflns_number 16150
_diffrn_reflns_theta_full 27.48
_diffrn_reflns_theta_max 27.48
_diffrn_reflns_theta_min 3.01
_diffrn_standards_decay_% none
_diffrn_standards_interval_count none
_diffrn_standards_interval_time none
_diffrn_standards_number none
_exptl_absorpt_coefficient_mu 0.070
_exptl_absorpt_correction_T_max 0.9821
_exptl_absorpt_correction_T_min 0.9773
_exptl_absorpt_correction_type multi-scan
_exptl_absorpt_process_details
;   
Higash,T(1995) Progrom for Absorption Correcttion.
Rigaku Corporation,Tokyo,Japan. 
;
_exptl_crystal_colour colorless
_exptl_crystal_density_diffrn 1.181
_exptl_crystal_density_meas ?
_exptl_crystal_density_method 'not measured'
_exptl_crystal_description block
_exptl_crystal_F_000 620
_exptl_crystal_size_max 0.33
_exptl_crystal_size_mid 0.31
_exptl_crystal_size_min 0.26
_refine_diff_density_max 0.246
_refine_diff_density_min -0.201
_refine_diff_density_rms 0.052
_refine_ls_extinction_method none
_refine_ls_goodness_of_fit_ref 1.004
_refine_ls_hydrogen_treatment riding
_refine_ls_matrix_type full
_refine_ls_number_parameters 415
_refine_ls_number_reflns 7432
_refine_ls_number_restraints 0
_refine_ls_restrained_S_all 1.004
_refine_ls_R_factor_all 0.1083
_refine_ls_R_factor_gt 0.0619
_refine_ls_shift/su_max 0.000
_refine_ls_shift/su_mean 0.000
_refine_ls_structure_factor_coef Fsqd
_refine_ls_weighting_details 'calc w=1/[\s^2^(Fo^2^)+(0.1300P)^2^+0.0000P] where P=(Fo^2^+2Fc^2^)/3'
_refine_ls_weighting_scheme calc
_refine_ls_wR_factor_gt 0.1955
_refine_ls_wR_factor_ref 0.2186
_reflns_number_gt 4028
_reflns_number_total 7432
_reflns_threshold_expression >2sigma(I)
_cod_data_source_file cg9008569sup1.cif
_cod_data_source_block 2b
_cod_depositor_comments
;
The following automatic conversions were performed:

'_symmetry_cell_setting' value 'Triclinic' changed to 'triclinic'
according to /home/saulius/struct/CIF-dictionaries/cif_core.dic
dictionary named 'cif_core.dic' version 2.4.2 from 2011-04-26.

Automatic conversion script
Id: cif_fix_values 1891 2012-01-12 08:04:46Z andrius 

The following automatic conversions were performed:

'_exptl_crystal_density_meas' value 'none' was changed to '?' - the
value is perceived as not measured.

Automatic conversion script
Id: cif_fix_values 3008 2015-01-20 13:52:24Z robertas 
;
_cod_original_cell_volume 1661.6(5)
_cod_original_sg_symbol_H-M P-1
_cod_database_code 4509790

loop_
_symmetry_equiv_pos_as_xyz
'x, y, z'
'-x, -y, -z'

loop_
_atom_site_label
_atom_site_type_symbol
_atom_site_fract_x
_atom_site_fract_y
_atom_site_fract_z
_atom_site_U_iso_or_equiv
_atom_site_adp_type
_atom_site_occupancy
_atom_site_symmetry_multiplicity
_atom_site_calc_flag
_atom_site_refinement_flags
C1 C 0.8071(2) 0.03733(17) 0.34230(13) 0.0580(5) Uani 1 1 d .
C14 C 0.8118(2) -0.02500(17) 0.39960(14) 0.0624(6) Uani 1 1 d .
C15 C 0.6814(2) 0.11837(18) 0.34010(12) 0.0569(5) Uani 1 1 d .
C29 C 1.2444(2) 0.50751(18) 0.19428(13) 0.0628(5) Uani 1 1 d .
C2 C 0.9147(2) 0.01873(19) 0.28324(14) 0.0658(6) Uani 1 1 d .
C28 C 1.1658(2) 0.4193(2) 0.11991(13) 0.0655(5) Uani 1 1 d .
C30 C 1.3513(2) 0.59389(19) 0.18573(15) 0.0686(6) Uani 1 1 d .
C42 C 1.2145(2) 0.5037(2) 0.27254(13) 0.0655(6) Uani 1 1 d .
C7 C 1.0249(2) -0.0689(2) 0.28045(16) 0.0784(7) Uani 1 1 d .
C35 C 1.4248(3) 0.68147(19) 0.25884(18) 0.0807(8) Uani 1 1 d .
C9 C 0.9232(3) -0.11184(18) 0.39608(17) 0.0765(7) Uani 1 1 d .
C13 C 0.7092(2) -0.0066(2) 0.46309(15) 0.0741(6) Uani 1 1 d .
H13 H 0.6364 0.0496 0.4673 0.089 Uiso 1 1 calc R
C20 C 0.7353(3) 0.5353(2) 0.31372(16) 0.0750(6) Uani 1 1 d .
H20 H 0.7408 0.5868 0.3671 0.090 Uiso 1 1 calc R
C22 C 0.8136(2) 0.4906(2) 0.17665(15) 0.0699(6) Uani 1 1 d .
C37 C 1.2840(3) 0.5938(2) 0.34460(14) 0.0795(8) Uani 1 1 d .
C19 C 0.6475(2) 0.43156(18) 0.29389(13) 0.0653(6) Uani 1 1 d .
C17 C 0.4565(2) 0.1906(2) 0.31691(15) 0.0722(6) Uani 1 1 d .
H17 H 0.3515 0.2003 0.3014 0.087 Uiso 1 1 calc R
C41 C 1.1183(2) 0.4118(3) 0.28415(15) 0.0783(7) Uani 1 1 d .
H41 H 1.0742 0.3515 0.2381 0.094 Uiso 1 1 calc R
C36 C 1.3871(3) 0.6791(2) 0.33496(18) 0.0919(10) Uani 1 1 d .
H36 H 1.4326 0.7373 0.3820 0.110 Uiso 1 1 calc R
C8 C 1.0258(3) -0.1312(2) 0.33640(19) 0.0866(8) Uani 1 1 d .
H8 H 1.0975 -0.1878 0.3338 0.104 Uiso 1 1 calc R
C18 C 0.5638(3) 0.3974(2) 0.35771(15) 0.0752(7) Uani 1 1 d .
H18A H 0.6116 0.4432 0.4126 0.090 Uiso 1 1 calc R
H18B H 0.4541 0.4151 0.3520 0.090 Uiso 1 1 calc R
C16 C 0.5207(2) 0.0878(2) 0.30992(15) 0.0735(6) Uani 1 1 d .
H16 H 0.4699 0.0135 0.2897 0.088 Uiso 1 1 calc R
C24 C 0.6416(3) 0.3573(2) 0.21336(15) 0.0807(7) Uani 1 1 d .
H24 H 0.5820 0.2865 0.1983 0.097 Uiso 1 1 calc R
C31 C 1.3922(3) 0.5989(3) 0.10815(18) 0.0896(8) Uani 1 1 d .
H31 H 1.3439 0.5444 0.0599 0.108 Uiso 1 1 calc R
C21 C 0.8155(3) 0.5646(2) 0.25605(17) 0.0796(7) Uani 1 1 d .
H21 H 0.8728 0.6364 0.2710 0.095 Uiso 1 1 calc R
C10 C 0.9257(4) -0.1744(2) 0.4539(2) 0.0966(9) Uani 1 1 d .
H10 H 0.9990 -0.2297 0.4524 0.116 Uiso 1 1 calc R
C38 C 1.2483(4) 0.5897(4) 0.42395(17) 0.1089(12) Uani 1 1 d .
H38 H 1.2900 0.6487 0.4714 0.131 Uiso 1 1 calc R
C12 C 0.7154(3) -0.0690(3) 0.51728(18) 0.0906(8) Uani 1 1 d .
H12 H 0.6484 -0.0550 0.5585 0.109 Uiso 1 1 calc R
C25 C 0.9111(3) 0.5193(2) 0.11586(16) 0.0829(7) Uani 1 1 d .
H25A H 0.8416 0.5275 0.0696 0.100 Uiso 1 1 calc R
H25B H 0.9716 0.5932 0.1424 0.100 Uiso 1 1 calc R
C3 C 0.9180(3) 0.0809(2) 0.22509(16) 0.0825(7) Uani 1 1 d .
H3 H 0.8470 0.1376 0.2258 0.099 Uiso 1 1 calc R
C34 C 1.5368(3) 0.7649(2) 0.2498(3) 0.1092(11) Uani 1 1 d .
H34 H 1.5872 0.8209 0.2967 0.131 Uiso 1 1 calc R
C6 C 1.1307(3) -0.0882(3) 0.2183(2) 0.1053(11) Uani 1 1 d .
H6 H 1.2025 -0.1449 0.2152 0.126 Uiso 1 1 calc R
C23 C 0.7218(3) 0.3866(2) 0.15577(15) 0.0827(7) Uani 1 1 d .
H23 H 0.7145 0.3359 0.1021 0.099 Uiso 1 1 calc R
C11 C 0.8247(4) -0.1559(3) 0.5109(2) 0.1088(11) Uani 1 1 d .
H11 H 0.8261 -0.2005 0.5469 0.131 Uiso 1 1 calc R
C40 C 1.0895(3) 0.4102(3) 0.36059(18) 0.0994(10) Uani 1 1 d .
H40 H 1.0269 0.3489 0.3664 0.119 Uiso 1 1 calc R
C39 C 1.1536(4) 0.5001(5) 0.4308(2) 0.1237(15) Uani 1 1 d .
H39 H 1.1314 0.4989 0.4829 0.148 Uiso 1 1 calc R
C27 C 1.2139(3) 0.3169(2) 0.07161(16) 0.0871(7) Uani 1 1 d .
H27 H 1.3098 0.2850 0.0786 0.104 Uiso 1 1 calc R
C32 C 1.4989(4) 0.6804(3) 0.1026(2) 0.1138(11) Uani 1 1 d .
H32 H 1.5252 0.6814 0.0511 0.137 Uiso 1 1 calc R
C33 C 1.5711(4) 0.7647(3) 0.1759(3) 0.1266(14) Uani 1 1 d .
H33 H 1.6443 0.8213 0.1719 0.152 Uiso 1 1 calc R
C5 C 1.1293(4) -0.0279(4) 0.1655(2) 0.1200(13) Uani 1 1 d .
H5 H 1.1995 -0.0432 0.1258 0.144 Uiso 1 1 calc R
C4 C 1.0230(3) 0.0598(3) 0.16793(18) 0.1048(10) Uani 1 1 d .
H4 H 1.0248 0.1026 0.1308 0.126 Uiso 1 1 calc R
C26 C 1.0887(4) 0.2706(3) 0.00974(17) 0.1002(9) Uani 1 1 d .
H26 H 1.0889 0.2003 -0.0321 0.120 Uiso 1 1 calc R
N4 N 1.0190(2) 0.42963(18) 0.08500(11) 0.0753(5) Uani 1 1 d .
N3 N 0.9699(3) 0.3382(2) 0.01748(13) 0.0999(7) Uani 1 1 d .
N2 N 0.71163(18) 0.23285(15) 0.36378(10) 0.0606(4) Uani 1 1 d .
N1 N 0.57047(19) 0.27538(16) 0.34994(11) 0.0633(5) Uani 1 1 d .

loop_
_atom_site_aniso_label
_atom_site_aniso_U_11
_atom_site_aniso_U_22
_atom_site_aniso_U_33
_atom_site_aniso_U_23
_atom_site_aniso_U_13
_atom_site_aniso_U_12
C1 0.0475(9) 0.0458(11) 0.0728(13) 0.0108(9) -0.0081(8) 0.0053(8)
C14 0.0513(10) 0.0448(11) 0.0811(14) 0.0134(10) -0.0188(9) -0.0006(9)
C15 0.0516(10) 0.0548(12) 0.0647(12) 0.0206(9) -0.0013(8) 0.0111(9)
C29 0.0623(11) 0.0563(12) 0.0628(13) 0.0137(10) -0.0111(9) 0.0064(10)
C2 0.0501(10) 0.0551(12) 0.0769(14) 0.0019(11) -0.0071(9) 0.0038(9)
C28 0.0697(12) 0.0643(14) 0.0599(12) 0.0205(10) -0.0043(9) -0.0108(10)
C30 0.0617(11) 0.0545(13) 0.0839(16) 0.0217(11) -0.0203(10) 0.0045(10)
C42 0.0569(10) 0.0706(14) 0.0647(13) 0.0160(11) -0.0062(9) 0.0240(11)
C7 0.0473(11) 0.0632(14) 0.0980(17) -0.0105(13) -0.0083(11) 0.0077(10)
C35 0.0717(13) 0.0459(12) 0.107(2) 0.0120(12) -0.0371(13) 0.0106(11)
C9 0.0604(12) 0.0432(11) 0.1106(18) 0.0134(12) -0.0289(12) -0.0006(10)
C13 0.0624(12) 0.0759(16) 0.0830(15) 0.0304(13) -0.0140(11) -0.0001(11)
C20 0.0726(13) 0.0546(14) 0.0892(16) 0.0119(12) -0.0034(12) 0.0157(11)
C22 0.0610(11) 0.0678(14) 0.0842(16) 0.0386(13) -0.0202(10) -0.0020(10)
C37 0.0734(14) 0.0808(17) 0.0694(15) 0.0023(13) -0.0121(11) 0.0418(14)
C19 0.0644(11) 0.0514(12) 0.0767(14) 0.0188(11) -0.0100(10) 0.0176(10)
C17 0.0490(10) 0.0855(17) 0.0891(15) 0.0388(13) -0.0009(10) 0.0153(11)
C41 0.0626(12) 0.102(2) 0.0753(16) 0.0354(14) 0.0010(11) 0.0225(13)
C36 0.0899(17) 0.0651(16) 0.0892(19) -0.0125(14) -0.0370(14) 0.0356(15)
C8 0.0594(13) 0.0510(13) 0.130(2) 0.0066(14) -0.0185(14) 0.0148(11)
C18 0.0822(14) 0.0650(14) 0.0812(15) 0.0240(12) 0.0071(12) 0.0344(12)
C16 0.0528(11) 0.0694(14) 0.1011(17) 0.0347(13) -0.0051(10) 0.0061(10)
C24 0.0920(16) 0.0691(16) 0.0758(16) 0.0231(13) -0.0089(12) -0.0154(13)
C31 0.0853(15) 0.0842(19) 0.100(2) 0.0431(16) -0.0226(13) -0.0149(14)
C21 0.0714(13) 0.0488(12) 0.109(2) 0.0169(13) -0.0146(13) 0.0070(11)
C10 0.0854(17) 0.0557(15) 0.145(3) 0.0422(17) -0.0360(17) -0.0013(13)
C38 0.099(2) 0.144(3) 0.0621(17) -0.0039(17) -0.0035(14) 0.073(2)
C12 0.0809(15) 0.098(2) 0.0971(19) 0.0492(16) -0.0212(13) -0.0132(14)
C25 0.0740(14) 0.0845(18) 0.0957(18) 0.0477(15) -0.0233(12) -0.0050(13)
C3 0.0722(13) 0.0907(19) 0.0795(16) 0.0183(14) 0.0068(12) 0.0097(13)
C34 0.0937(19) 0.0576(16) 0.161(3) 0.0349(19) -0.056(2) -0.0064(14)
C6 0.0610(14) 0.101(2) 0.126(3) -0.007(2) 0.0066(16) 0.0200(15)
C23 0.0936(16) 0.0800(18) 0.0668(15) 0.0221(13) -0.0144(12) -0.0202(14)
C11 0.111(2) 0.080(2) 0.136(3) 0.060(2) -0.052(2) -0.0241(18)
C40 0.0686(14) 0.165(3) 0.0820(19) 0.058(2) 0.0126(13) 0.0385(18)
C39 0.0830(19) 0.213(5) 0.086(2) 0.050(3) 0.0251(18) 0.071(3)
C27 0.0945(16) 0.0761(18) 0.0793(16) 0.0107(14) 0.0035(13) -0.0078(14)
C32 0.0976(19) 0.108(3) 0.153(3) 0.080(2) -0.0197(19) -0.0252(18)
C33 0.094(2) 0.082(2) 0.210(4) 0.079(3) -0.051(2) -0.0230(16)
C5 0.0774(18) 0.149(4) 0.108(2) -0.004(2) 0.0252(17) 0.011(2)
C4 0.0880(17) 0.131(3) 0.0848(18) 0.0162(17) 0.0154(14) 0.0031(18)
C26 0.125(2) 0.087(2) 0.0689(16) 0.0036(14) 0.0019(16) -0.0337(18)
N4 0.0771(11) 0.0842(14) 0.0608(11) 0.0284(10) -0.0165(9) -0.0241(10)
N3 0.1107(17) 0.109(2) 0.0669(13) 0.0239(13) -0.0206(12) -0.0451(15)
N2 0.0553(9) 0.0581(11) 0.0660(10) 0.0160(8) 0.0000(7) 0.0172(8)
N1 0.0599(9) 0.0628(11) 0.0711(11) 0.0250(9) 0.0052(8) 0.0232(9)

loop_
_atom_type_symbol
_atom_type_description
_atom_type_scat_dispersion_real
_atom_type_scat_dispersion_imag
_atom_type_scat_source
C C 0.0033 0.0016 'International Tables Vol C Tables 4.2.6.8 and 6.1.1.4'
H H 0.0000 0.0000 'International Tables Vol C Tables 4.2.6.8 and 6.1.1.4'
N N 0.0061 0.0033 'International Tables Vol C Tables 4.2.6.8 and 6.1.1.4'

loop_
_geom_angle_atom_site_label_1
_geom_angle_atom_site_label_2
_geom_angle_atom_site_label_3
_geom_angle
C14 C1 C2 120.46(17)
C14 C1 C15 120.02(18)
C2 C1 C15 119.40(19)
C1 C14 C13 122.91(18)
C1 C14 C9 119.9(2)
C13 C14 C9 117.2(2)
N2 C15 C16 110.90(17)
N2 C15 C1 122.29(17)
C16 C15 C1 126.73(19)
C42 C29 C30 120.8(2)
C42 C29 C28 119.7(2)
C30 C29 C28 119.5(2)
C1 C2 C3 122.99(19)
C1 C2 C7 118.8(2)
C3 C2 C7 118.2(2)
N4 C28 C27 106.0(2)
N4 C28 C29 122.4(2)
C27 C28 C29 131.6(2)
C29 C30 C31 123.4(2)
C29 C30 C35 119.0(2)
C31 C30 C35 117.6(2)
C29 C42 C41 122.6(2)
C29 C42 C37 119.5(2)
C41 C42 C37 118.0(2)
C8 C7 C6 122.3(2)
C8 C7 C2 119.9(2)
C6 C7 C2 117.7(3)
C36 C35 C34 122.5(3)
C36 C35 C30 118.9(3)
C34 C35 C30 118.6(3)
C8 C9 C10 121.8(2)
C8 C9 C14 119.0(2)
C10 C9 C14 119.2(3)
C12 C13 C14 121.6(2)
C12 C13 H13 119.2
C14 C13 H13 119.2
C19 C20 C21 120.9(2)
C19 C20 H20 119.5
C21 C20 H20 119.5
C21 C22 C23 117.4(2)
C21 C22 C25 121.6(2)
C23 C22 C25 121.0(2)
C36 C37 C38 122.7(3)
C36 C37 C42 118.8(2)
C38 C37 C42 118.5(3)
C20 C19 C24 117.8(2)
C20 C19 C18 121.1(2)
C24 C19 C18 121.1(2)
N1 C17 C16 107.90(17)
N1 C17 H17 126.1
C16 C17 H17 126.1
C40 C41 C42 121.7(3)
C40 C41 H41 119.2
C42 C41 H41 119.2
C35 C36 C37 122.8(2)
C35 C36 H36 118.6
C37 C36 H36 118.6
C7 C8 C9 121.9(2)
C7 C8 H8 119.1
C9 C8 H8 119.1
N1 C18 C19 112.50(17)
N1 C18 H18A 109.1
C19 C18 H18A 109.1
N1 C18 H18B 109.1
C19 C18 H18B 109.1
H18A C18 H18B 107.8
C17 C16 C15 104.6(2)
C17 C16 H16 127.7
C15 C16 H16 127.7
C23 C24 C19 121.3(2)
C23 C24 H24 119.3
C19 C24 H24 119.3
C32 C31 C30 121.7(3)
C32 C31 H31 119.1
C30 C31 H31 119.1
C20 C21 C22 121.9(2)
C20 C21 H21 119.1
C22 C21 H21 119.1
C11 C10 C9 121.3(3)
C11 C10 H10 119.3
C9 C10 H10 119.3
C39 C38 C37 120.7(3)
C39 C38 H38 119.6
C37 C38 H38 119.6
C13 C12 C11 119.7(3)
C13 C12 H12 120.2
C11 C12 H12 120.2
N4 C25 C22 111.85(19)
N4 C25 H25A 109.2
C22 C25 H25A 109.2
N4 C25 H25B 109.2
C22 C25 H25B 109.2
H25A C25 H25B 107.9
C4 C3 C2 121.5(3)
C4 C3 H3 119.3
C2 C3 H3 119.3
C33 C34 C35 121.2(3)
C33 C34 H34 119.4
C35 C34 H34 119.4
C5 C6 C7 121.8(3)
C5 C6 H6 119.1
C7 C6 H6 119.1
C24 C23 C22 120.7(2)
C24 C23 H23 119.6
C22 C23 H23 119.6
C10 C11 C12 121.0(3)
C10 C11 H11 119.5
C12 C11 H11 119.5
C41 C40 C39 120.3(3)
C41 C40 H40 119.9
C39 C40 H40 119.9
C38 C39 C40 120.8(3)
C38 C39 H39 119.6
C40 C39 H39 119.6
C28 C27 C26 105.3(3)
C28 C27 H27 127.3
C26 C27 H27 127.3
C31 C32 C33 119.4(3)
C31 C32 H32 120.3
C33 C32 H32 120.3
C34 C33 C32 121.6(3)
C34 C33 H33 119.2
C32 C33 H33 119.2
C6 C5 C4 121.3(3)
C6 C5 H5 119.3
C4 C5 H5 119.3
C3 C4 C5 119.5(3)
C3 C4 H4 120.3
C5 C4 H4 120.3
N3 C26 C27 111.9(3)
N3 C26 H26 124.0
C27 C26 H26 124.0
N3 N4 C28 112.2(2)
N3 N4 C25 119.6(2)
C28 N4 C25 127.9(2)
C26 N3 N4 104.5(2)
C15 N2 N1 104.72(16)
C17 N1 N2 111.81(17)
C17 N1 C18 127.65(17)
N2 N1 C18 119.58(19)

loop_
_geom_bond_atom_site_label_1
_geom_bond_atom_site_label_2
_geom_bond_distance
C1 C14 1.399(3)
C1 C2 1.403(3)
C1 C15 1.486(2)
C14 C13 1.430(3)
C14 C9 1.436(3)
C15 N2 1.326(3)
C15 C16 1.408(3)
C29 C42 1.396(3)
C29 C30 1.408(3)
C29 C28 1.468(3)
C2 C3 1.413(3)
C2 C7 1.437(3)
C28 N4 1.358(3)
C28 C27 1.369(3)
C30 C31 1.418(4)
C30 C35 1.437(3)
C42 C41 1.427(4)
C42 C37 1.430(3)
C7 C8 1.380(4)
C7 C6 1.431(4)
C35 C36 1.375(4)
C35 C34 1.413(4)
C9 C8 1.380(4)
C9 C10 1.409(4)
C13 C12 1.354(3)
C13 H13 0.9300
C20 C19 1.366(3)
C20 C21 1.372(3)
C20 H20 0.9300
C22 C21 1.378(3)
C22 C23 1.385(3)
C22 C25 1.500(3)
C37 C36 1.386(4)
C37 C38 1.429(4)
C19 C24 1.390(3)
C19 C18 1.504(3)
C17 N1 1.333(3)
C17 C16 1.355(3)
C17 H17 0.9300
C41 C40 1.355(3)
C41 H41 0.9300
C36 H36 0.9300
C8 H8 0.9300
C18 N1 1.444(3)
C18 H18A 0.9700
C18 H18B 0.9700
C16 H16 0.9300
C24 C23 1.370(4)
C24 H24 0.9300
C31 C32 1.345(4)
C31 H31 0.9300
C21 H21 0.9300
C10 C11 1.337(4)
C10 H10 0.9300
C38 C39 1.365(5)
C38 H38 0.9300
C12 C11 1.418(4)
C12 H12 0.9300
C25 N4 1.461(3)
C25 H25A 0.9700
C25 H25B 0.9700
C3 C4 1.364(4)
C3 H3 0.9300
C34 C33 1.319(5)
C34 H34 0.9300
C6 C5 1.316(5)
C6 H6 0.9300
C23 H23 0.9300
C11 H11 0.9300
C40 C39 1.397(5)
C40 H40 0.9300
C39 H39 0.9300
C27 C26 1.392(4)
C27 H27 0.9300
C32 C33 1.418(5)
C32 H32 0.9300
C33 H33 0.9300
C5 C4 1.415(5)
C5 H5 0.9300
C4 H4 0.9300
C26 N3 1.320(4)
C26 H26 0.9300
N4 N3 1.350(3)
N2 N1 1.355(2)

loop_
_geom_hbond_atom_site_label_D
_geom_hbond_atom_site_label_H
_geom_hbond_atom_site_label_A
_geom_hbond_distance_DH
_geom_hbond_distance_HA
_geom_hbond_distance_DA
_geom_hbond_angle_DHA
_geom_hbond_site_symmetry_A
C38 H38 N2 0.93 2.74 3.582(3) 150.4 2_766
